data_4130840
loop_
_publ_author_name
'Seitz, Andreas E.'
'Eckhardt, Maria'
'Erlebach, Andreas'
'Peresypkina, Eugenia V.'
'Sierka, Marek'
'Scheer, Manfred'

_publ_section_title
;
 Pnictogen-Silicon Analogues of Benzene.
;
_journal_issue 33
_journal_name_full 'Journal of the American Chemical Society'
_journal_page_first 10433
_journal_page_last 10436
_journal_paper_doi 10.1021/jacs.6b07389
_journal_volume 138
_journal_year 2016
_chemical_formula_moiety 'C45 H69 N6 P3 Si3, (C5 H12)0.5'
_chemical_formula_structural '((C15 H22 N2)3 Si3 P3) * 0.5(C5 H12)'
_chemical_formula_sum 'C47.5 H75 N6 P3 Si3'
_chemical_formula_weight 907.31
_space_group_crystal_system monoclinic
_space_group_IT_number 14
_space_group_name_Hall '-P 2ybc'
_space_group_name_H-M_alt 'P 1 21/c 1'
_atom_sites_solution_hydrogens geom
_audit_creation_method SHELXL-2013
_cell_angle_alpha 90
_cell_angle_beta 114.123(3)
_cell_angle_gamma 90
_cell_formula_units_Z 8
_cell_length_a 21.4117(5)
_cell_length_b 21.3974(4)
_cell_length_c 25.7847(7)
_cell_measurement_reflns_used 27099
_cell_measurement_temperature 123(1)
_cell_measurement_theta_max 73.3360
_cell_measurement_theta_min 3.9900
_cell_volume 10781.7(5)
_computing_cell_refinement
;
CrysAlisPro, Agilent Technologies,
Version 1.171.37.34 (release 22-05-2014 CrysAlis171 .NET)
(compiled May 22 2014,16:03:01)
;
_computing_data_collection
;
CrysAlisPro, Agilent Technologies,
Version 1.171.37.34 (release 22-05-2014 CrysAlis171 .NET)
(compiled May 22 2014,16:03:01)
;
_computing_data_reduction
;
CrysAlisPro, Agilent Technologies,
Version 1.171.37.34 (release 22-05-2014 CrysAlis171 .NET)
(compiled May 22 2014,16:03:01)
;
_computing_structure_refinement 'SHELXL-2013 (Sheldrick, 2013)'
_computing_structure_solution 'SHELXS-97 (Sheldrick, 1997)'
_diffrn_ambient_environment N~2~
_diffrn_ambient_temperature 123(1)
_diffrn_detector 'CCD plate'
_diffrn_detector_area_resol_mean 5.1773
_diffrn_detector_type Atlas
_diffrn_measured_fraction_theta_full 1.001
_diffrn_measured_fraction_theta_max 0.978
_diffrn_measurement_device 'four-circle diffractometer'
_diffrn_measurement_device_type 'SuperNova, Single source at offset, Atlas'
_diffrn_measurement_method '\w scans'
_diffrn_radiation_monochromator mirror
_diffrn_radiation_probe x-ray
_diffrn_radiation_type CuK\a
_diffrn_radiation_wavelength 1.54178
_diffrn_reflns_av_R_equivalents 0.0299
_diffrn_reflns_av_unetI/netI 0.0325
_diffrn_reflns_Laue_measured_fraction_full 1.001
_diffrn_reflns_Laue_measured_fraction_max 0.978
_diffrn_reflns_limit_h_max 26
_diffrn_reflns_limit_h_min -25
_diffrn_reflns_limit_k_max 25
_diffrn_reflns_limit_k_min -24
_diffrn_reflns_limit_l_max 29
_diffrn_reflns_limit_l_min -31
_diffrn_reflns_number 57897
_diffrn_reflns_point_group_measured_fraction_full 1.001
_diffrn_reflns_point_group_measured_fraction_max 0.978
_diffrn_reflns_theta_full 67.500
_diffrn_reflns_theta_max 73.481
_diffrn_reflns_theta_min 3.480
_diffrn_source 'sealed X-ray tube'
_diffrn_source_type 'SuperNova (Cu) X-ray Source'
_exptl_absorpt_coefficient_mu 1.942
_exptl_absorpt_correction_T_max 0.918
_exptl_absorpt_correction_T_min 0.620
_exptl_absorpt_correction_type gaussian
_exptl_absorpt_process_details
;
CrysAlisPro, Agilent Technologies,
Version 1.171.37.34 (release 22-05-2014 CrysAlis171 .NET)
(compiled May 22 2014,16:03:01)
Numerical absorption correction based on gaussian integration over
			a multifaceted crystal model
Empirical absorption correction using spherical harmonics,
 implemented in SCALE3 ABSPACK scaling algorithm.
;
_exptl_crystal_colour 'clear intense yellow'
_exptl_crystal_density_diffrn 1.118
_exptl_crystal_description block
_exptl_crystal_F_000 3912
_exptl_crystal_size_max 0.3581
_exptl_crystal_size_mid 0.1759
_exptl_crystal_size_min 0.0597
_refine_diff_density_max 0.972
_refine_diff_density_min -0.727
_refine_diff_density_rms 0.094
_refine_ls_extinction_method none
_refine_ls_goodness_of_fit_ref 1.082
_refine_ls_hydrogen_treatment constr
_refine_ls_matrix_type full
_refine_ls_number_parameters 1142
_refine_ls_number_reflns 20957
_refine_ls_number_restraints 0
_refine_ls_restrained_S_all 1.082
_refine_ls_R_factor_all 0.0726
_refine_ls_R_factor_gt 0.0624
_refine_ls_shift/su_max 0.001
_refine_ls_shift/su_mean 0.000
_refine_ls_structure_factor_coef Fsqd
_refine_ls_weighting_details
;
 w=1/[\s^2^(Fo^2^)+(0.1387P)^2^]
 where P=(Fo^2^+2Fc^2^)/3
;
_refine_ls_weighting_scheme calc
_refine_ls_wR_factor_gt 0.1806
_refine_ls_wR_factor_ref 0.1941
_reflns_Friedel_coverage 0.000
_reflns_number_gt 16936
_reflns_number_total 20957
_reflns_threshold_expression 'I > 2\s(I)'
_cod_data_source_file ja6b07389_si_002.cif
_cod_data_source_block sean204
_cod_original_sg_symbol_H-M 'P 21/c'
_cod_original_formula_sum 'C47.50 H75 N6 P3 Si3'
_cod_database_code 4130840
_shelx_space_group_comment
;
The symmetry employed for this shelxl refinement is uniquely defined
by the following loop, which should always be used as a source of
symmetry information in preference to the above space-group names.
They are only intended as comments.
;
_shelxl_version_number 2013-2

loop_
_space_group_symop_operation_xyz
'x, y, z'
'-x, y+1/2, -z+1/2'
'-x, -y, -z'
'x, -y-1/2, z-1/2'

loop_
_atom_site_label
_atom_site_type_symbol
_atom_site_fract_x
_atom_site_fract_y
_atom_site_fract_z
_atom_site_U_iso_or_equiv
_atom_site_adp_type
_atom_site_occupancy
_atom_site_site_symmetry_order
_atom_site_calc_flag
_atom_site_refinement_flags_posn
_atom_site_refinement_flags_adp
_atom_site_refinement_flags_occupancy
_atom_site_disorder_assembly
_atom_site_disorder_group
P1 P 0.55191(5) 0.37728(5) 0.87610(4) 0.0394(2) Uani 1 1 d . . . . .
P2 P 0.57708(4) 0.35666(4) 0.73177(4) 0.03074(19) Uani 1 1 d . . . . .
P3 P 0.39139(4) 0.38738(4) 0.72654(4) 0.03084(19) Uani 1 1 d . . . . .
P4 P 0.93362(4) 0.36639(5) 0.62193(4) 0.0373(2) Uani 1 1 d . . . . .
P5 P 1.09239(4) 0.39829(4) 0.76910(4) 0.03162(19) Uani 1 1 d . . . . .
P6 P 0.90994(4) 0.35806(4) 0.76734(4) 0.03139(19) Uani 1 1 d . . . . .
Si1 Si 0.60078(4) 0.34860(4) 0.82140(4) 0.02526(19) Uani 1 1 d . . . . .
Si2 Si 0.46814(4) 0.37109(4) 0.69391(3) 0.02393(17) Uani 1 1 d . . . . .
Si3 Si 0.44974(4) 0.39963(4) 0.81652(4) 0.02562(19) Uani 1 1 d . . . . .
Si4 Si 1.03288(4) 0.40093(4) 0.67861(4) 0.02419(18) Uani 1 1 d . . . . .
Si5 Si 1.01825(4) 0.37732(4) 0.80329(3) 0.02419(18) Uani 1 1 d . . . . .
Si6 Si 0.88485(4) 0.34513(4) 0.67823(4) 0.02433(18) Uani 1 1 d . . . . .
N11 N 0.65104(14) 0.27555(12) 0.84900(13) 0.0308(6) Uani 1 1 d . . . . .
N12 N 0.69294(14) 0.36725(12) 0.85698(12) 0.0282(6) Uani 1 1 d . . . . .
N21 N 0.42680(13) 0.32130(12) 0.62873(12) 0.0264(5) Uani 1 1 d . . . . .
N22 N 0.44939(14) 0.41876(12) 0.62861(12) 0.0265(5) Uani 1 1 d . . . . .
N31 N 0.39096(14) 0.37897(12) 0.85042(12) 0.0293(6) Uani 1 1 d . . . . .
N32 N 0.42159(15) 0.47174(12) 0.84202(12) 0.0302(6) Uani 1 1 d . . . . .
N41 N 1.05391(15) 0.47377(12) 0.64904(12) 0.0308(6) Uani 1 1 d . . . . .
N42 N 1.09366(13) 0.38299(12) 0.64604(12) 0.0265(6) Uani 1 1 d . . . . .
N51 N 1.03546(14) 0.42528(12) 0.86853(11) 0.0259(5) Uani 1 1 d . . . . .
N52 N 1.06316(14) 0.32895(12) 0.86876(12) 0.0268(5) Uani 1 1 d . . . . .
N61 N 0.83307(14) 0.27223(12) 0.65234(12) 0.0301(6) Uani 1 1 d . . . . .
N62 N 0.79287(13) 0.36470(13) 0.64110(12) 0.0282(6) Uani 1 1 d . . . . .
C1 C 0.70970(16) 0.30691(15) 0.86686(14) 0.0267(6) Uani 1 1 d . . . . .
C2 C 0.42181(17) 0.36979(15) 0.59495(13) 0.0279(6) Uani 1 1 d . . . . .
C3 C 0.38354(16) 0.43867(15) 0.86162(13) 0.0279(7) Uani 1 1 d . . . . .
C4 C 1.09612(16) 0.44244(15) 0.63234(14) 0.0276(6) Uani 1 1 d . . . . .
C5 C 1.06470(16) 0.37691(14) 0.90235(14) 0.0281(7) Uani 1 1 d . . . . .
C6 C 0.77505(16) 0.30501(14) 0.63079(14) 0.0265(6) Uani 1 1 d . . . . .
C11 C 0.77987(16) 0.28050(15) 0.89174(15) 0.0294(7) Uani 1 1 d . . . . .
C12 C 0.81807(19) 0.27624(18) 0.85909(16) 0.0376(8) Uani 1 1 d . . . . .
H12A H 0.7995 0.2909 0.8210 0.045 Uiso 1 1 calc R U . . .
C13 C 0.8831(2) 0.2506(2) 0.88247(18) 0.0473(10) Uani 1 1 d . . . . .
H13A H 0.9093 0.2480 0.8605 0.057 Uiso 1 1 calc R U . . .
C14 C 0.90995(19) 0.2287(2) 0.93797(18) 0.0450(9) Uani 1 1 d . . . . .
H14A H 0.9541 0.2102 0.9534 0.054 Uiso 1 1 calc R U . . .
C15 C 0.8727(2) 0.23358(19) 0.97110(17) 0.0422(9) Uani 1 1 d . . . . .
H15A H 0.8915 0.2190 1.0092 0.051 Uiso 1 1 calc R U . . .
C16 C 0.80769(17) 0.25985(17) 0.94806(15) 0.0348(8) Uani 1 1 d . . . . .
H16A H 0.7822 0.2638 0.9706 0.042 Uiso 1 1 calc R U . . .
C21 C 0.3908(2) 0.37008(16) 0.53206(15) 0.0372(8) Uani 1 1 d . . . . .
C22 C 0.3210(2) 0.38120(16) 0.50271(18) 0.0465(10) Uani 1 1 d . . . . .
H22A H 0.2929 0.3877 0.5228 0.056 Uiso 1 1 calc R U . . .
C23 C 0.2929(3) 0.38264(18) 0.4437(2) 0.0564(13) Uani 1 1 d . . . . .
H23A H 0.2451 0.3889 0.4231 0.068 Uiso 1 1 calc R U . . .
C24 C 0.3344(3) 0.3750(2) 0.41503(18) 0.0628(14) Uani 1 1 d . . . . .
H24A H 0.3149 0.3772 0.3747 0.075 Uiso 1 1 calc R U . . .
C25 C 0.4033(3) 0.36432(19) 0.4434(2) 0.0609(14) Uani 1 1 d . . . . .
H25A H 0.4309 0.3589 0.4228 0.073 Uiso 1 1 calc R U . . .
C26 C 0.4327(2) 0.36143(17) 0.50235(18) 0.0442(9) Uani 1 1 d . . . . .
H26A H 0.4803 0.3537 0.5224 0.053 Uiso 1 1 calc R U . . .
C31 C 0.34198(18) 0.46303(16) 0.89159(15) 0.0322(7) Uani 1 1 d . . . . .
C32 C 0.27116(18) 0.46978(17) 0.86259(17) 0.0362(8) Uani 1 1 d . . . . .
H32A H 0.2493 0.4588 0.8236 0.043 Uiso 1 1 calc R U . . .
C33 C 0.2327(2) 0.49254(19) 0.89066(18) 0.0447(9) Uani 1 1 d . . . . .
H33A H 0.1845 0.4961 0.8710 0.054 Uiso 1 1 calc R U . . .
C34 C 0.2644(2) 0.5101(2) 0.9471(2) 0.0532(11) Uani 1 1 d . . . . .
H34A H 0.2381 0.5264 0.9660 0.064 Uiso 1 1 calc R U . . .
C35 C 0.3346(2) 0.5038(2) 0.97580(19) 0.0539(11) Uani 1 1 d . . . . .
H35A H 0.3565 0.5159 1.0146 0.065 Uiso 1 1 calc R U . . .
C36 C 0.3732(2) 0.4798(2) 0.94828(16) 0.0437(9) Uani 1 1 d . . . . .
H36A H 0.4213 0.4750 0.9685 0.052 Uiso 1 1 calc R U . . .
C41 C 1.13823(18) 0.46874(17) 0.60375(16) 0.0353(8) Uani 1 1 d . . . . .
C42 C 1.1090(2) 0.48709(19) 0.54751(17) 0.0416(9) Uani 1 1 d . . . . .
H42A H 1.0612 0.4824 0.5263 0.050 Uiso 1 1 calc R U . . .
C43 C 1.1487(2) 0.5123(2) 0.5215(2) 0.0551(11) Uani 1 1 d . . . . .
H43A H 1.1280 0.5254 0.4830 0.066 Uiso 1 1 calc R U . . .
C44 C 1.2184(3) 0.5183(3) 0.5521(2) 0.0682(15) Uani 1 1 d . . . . .
H44A H 1.2455 0.5362 0.5346 0.082 Uiso 1 1 calc R U . . .
C45 C 1.2491(2) 0.4987(3) 0.6075(2) 0.0684(15) Uani 1 1 d . . . . .
H45A H 1.2973 0.5021 0.6277 0.082 Uiso 1 1 calc R U . . .
C46 C 1.2098(2) 0.4739(2) 0.63432(18) 0.0478(10) Uani 1 1 d . . . . .
H46A H 1.2310 0.4605 0.6728 0.057 Uiso 1 1 calc R U . . .
C51 C 1.0925(2) 0.37562(15) 0.96504(15) 0.0376(9) Uani 1 1 d . . . . .
C52 C 1.1613(2) 0.38855(17) 0.99685(18) 0.0505(11) Uani 1 1 d . . . . .
H52A H 1.1905 0.3995 0.9787 0.061 Uiso 1 1 calc R U . . .
C53 C 1.1867(3) 0.38510(18) 1.0562(2) 0.0673(17) Uani 1 1 d . . . . .
H53A H 1.2337 0.3931 1.0789 0.081 Uiso 1 1 calc R U . . .
C54 C 1.1423(3) 0.36978(19) 1.0815(2) 0.0643(16) Uani 1 1 d . . . . .
H54A H 1.1595 0.3676 1.1218 0.077 Uiso 1 1 calc R U . . .
C55 C 1.0749(3) 0.35792(19) 1.0499(2) 0.0642(15) Uani 1 1 d . . . . .
H55A H 1.0456 0.3481 1.0682 0.077 Uiso 1 1 calc R U . . .
C56 C 1.0490(3) 0.36006(16) 0.99150(17) 0.0455(10) Uani 1 1 d . . . . .
H56A H 1.0021 0.3511 0.9694 0.055 Uiso 1 1 calc R U . . .
C61 C 0.70478(17) 0.27957(16) 0.60162(15) 0.0317(7) Uani 1 1 d . . . . .
C62 C 0.66183(19) 0.27541(18) 0.63057(17) 0.0385(8) Uani 1 1 d . . . . .
H62A H 0.6776 0.2890 0.6689 0.046 Uiso 1 1 calc R U . . .
C63 C 0.5967(2) 0.2516(2) 0.60315(19) 0.0514(11) Uani 1 1 d . . . . .
H63A H 0.5671 0.2498 0.6223 0.062 Uiso 1 1 calc R U . . .
C64 C 0.5742(2) 0.2304(2) 0.5479(2) 0.0548(11) Uani 1 1 d . . . . .
H64A H 0.5298 0.2126 0.5299 0.066 Uiso 1 1 calc R U . . .
C65 C 0.6156(2) 0.2348(2) 0.51838(19) 0.0488(10) Uani 1 1 d . . . . .
H65A H 0.5995 0.2209 0.4801 0.059 Uiso 1 1 calc R U . . .
C66 C 0.68125(18) 0.25998(18) 0.54567(16) 0.0381(8) Uani 1 1 d . . . . .
H66A H 0.7099 0.2637 0.5257 0.046 Uiso 1 1 calc R U . . .
C111 C 0.63694(19) 0.20769(15) 0.84108(16) 0.0367(8) Uani 1 1 d . . . . .
C112 C 0.5575(3) 0.2032(3) 0.8197(3) 0.0364(15) Uani 0.62 1 d . . P A 1
H11A H 0.5441 0.2164 0.8501 0.055 Uiso 0.62 1 calc R U P A 1
H11B H 0.5429 0.1599 0.8091 0.055 Uiso 0.62 1 calc R U P A 1
H11C H 0.5356 0.2303 0.7866 0.055 Uiso 0.62 1 calc R U P A 1
C113 C 0.6704(4) 0.1696(3) 0.8933(4) 0.0418(18) Uani 0.62 1 d . . P A 1
H11D H 0.6595 0.1871 0.9238 0.063 Uiso 0.62 1 calc R U P A 1
H11E H 0.7201 0.1702 0.9050 0.063 Uiso 0.62 1 calc R U P A 1
H11F H 0.6538 0.1265 0.8857 0.063 Uiso 0.62 1 calc R U P A 1
C114 C 0.6558(4) 0.1860(3) 0.7934(4) 0.0551(19) Uani 0.62 1 d . . P A 1
H11G H 0.6360 0.2146 0.7610 0.083 Uiso 0.62 1 calc R U P A 1
H11H H 0.6378 0.1438 0.7816 0.083 Uiso 0.62 1 calc R U P A 1
H11I H 0.7057 0.1856 0.8066 0.083 Uiso 0.62 1 calc R U P A 1
C115 C 0.6547(8) 0.1786(8) 0.9005(7) 0.041(4) Uiso 0.38 1 d . . P A 2
H11J H 0.6265 0.1982 0.9179 0.062 Uiso 0.38 1 calc R U P A 2
H11K H 0.7032 0.1857 0.9246 0.062 Uiso 0.38 1 calc R U P A 2
H11L H 0.6455 0.1336 0.8965 0.062 Uiso 0.38 1 calc R U P A 2
C116 C 0.5718(8) 0.1967(7) 0.8028(7) 0.056(4) Uiso 0.38 1 d . . P A 2
H11M H 0.5395 0.2148 0.8168 0.084 Uiso 0.38 1 calc R U P A 2
H11N H 0.5641 0.1515 0.7978 0.084 Uiso 0.38 1 calc R U P A 2
H11O H 0.5647 0.2158 0.7663 0.084 Uiso 0.38 1 calc R U P A 2
C117 C 0.6850(8) 0.1702(8) 0.8186(7) 0.070(4) Uiso 0.38 1 d . . P A 2
H11P H 0.6870 0.1921 0.7859 0.104 Uiso 0.38 1 calc R U P A 2
H11Q H 0.6666 0.1281 0.8070 0.104 Uiso 0.38 1 calc R U P A 2
H11R H 0.7312 0.1672 0.8489 0.104 Uiso 0.38 1 calc R U P A 2
C121 C 0.73534(17) 0.42448(15) 0.86923(16) 0.0340(8) Uani 1 1 d . . . . .
C122 C 0.6881(2) 0.47808(17) 0.8677(2) 0.0523(11) Uani 1 1 d . . . . .
H12B H 0.6698 0.4712 0.8964 0.079 Uiso 1 1 calc R U . . .
H12C H 0.6502 0.4802 0.8300 0.079 Uiso 1 1 calc R U . . .
H12D H 0.7137 0.5174 0.8757 0.079 Uiso 1 1 calc R U . . .
C123 C 0.7953(2) 0.4223(2) 0.92702(18) 0.0502(10) Uani 1 1 d . . . . .
H12E H 0.7788 0.4114 0.9561 0.075 Uiso 1 1 calc R U . . .
H12F H 0.8175 0.4634 0.9357 0.075 Uiso 1 1 calc R U . . .
H12G H 0.8283 0.3909 0.9265 0.075 Uiso 1 1 calc R U . . .
C124 C 0.7591(2) 0.4341(2) 0.82151(19) 0.0483(10) Uani 1 1 d . . . . .
H12H H 0.7897 0.3998 0.8219 0.072 Uiso 1 1 calc R U . . .
H12I H 0.7835 0.4739 0.8271 0.072 Uiso 1 1 calc R U . . .
H12J H 0.7193 0.4346 0.7849 0.072 Uiso 1 1 calc R U . . .
C211 C 0.39332(17) 0.25917(15) 0.61592(15) 0.0304(7) Uani 1 1 d . . . . .
C212 C 0.43283(19) 0.21874(16) 0.66765(17) 0.0396(8) Uani 1 1 d . . . . .
H21A H 0.4293 0.2368 0.7012 0.059 Uiso 1 1 calc R U . . .
H21B H 0.4810 0.2169 0.6737 0.059 Uiso 1 1 calc R U . . .
H21C H 0.4136 0.1764 0.6613 0.059 Uiso 1 1 calc R U . . .
C213 C 0.31916(18) 0.26508(17) 0.60836(17) 0.0385(8) Uani 1 1 d . . . . .
H21D H 0.3176 0.2849 0.6421 0.058 Uiso 1 1 calc R U . . .
H21E H 0.2984 0.2234 0.6034 0.058 Uiso 1 1 calc R U . . .
H21F H 0.2937 0.2907 0.5748 0.058 Uiso 1 1 calc R U . . .
C214 C 0.3963(2) 0.22910(17) 0.56301(17) 0.0397(8) Uani 1 1 d . . . . .
H21G H 0.3666 0.2523 0.5291 0.060 Uiso 1 1 calc R U . . .
H21H H 0.3808 0.1856 0.5599 0.060 Uiso 1 1 calc R U . . .
H21I H 0.4435 0.2301 0.5662 0.060 Uiso 1 1 calc R U . . .
C221 C 0.47057(18) 0.48051(15) 0.61524(15) 0.0308(7) Uani 1 1 d . . . . .
C222 C 0.4798(2) 0.52110(16) 0.66667(17) 0.0432(9) Uani 1 1 d . . . . .
H22B H 0.4363 0.5241 0.6705 0.065 Uiso 1 1 calc R U . . .
H22C H 0.4948 0.5630 0.6614 0.065 Uiso 1 1 calc R U . . .
H22D H 0.5144 0.5022 0.7011 0.065 Uiso 1 1 calc R U . . .
C223 C 0.5383(2) 0.47393(18) 0.60894(19) 0.0434(9) Uani 1 1 d . . . . .
H22E H 0.5310 0.4492 0.5750 0.065 Uiso 1 1 calc R U . . .
H22F H 0.5719 0.4529 0.6425 0.065 Uiso 1 1 calc R U . . .
H22G H 0.5553 0.5155 0.6053 0.065 Uiso 1 1 calc R U . . .
C224 C 0.4167(2) 0.51011(16) 0.56208(16) 0.0404(9) Uani 1 1 d . . . . .
H22H H 0.3722 0.5092 0.5645 0.061 Uiso 1 1 calc R U . . .
H22I H 0.4138 0.4867 0.5285 0.061 Uiso 1 1 calc R U . . .
H22J H 0.4294 0.5535 0.5590 0.061 Uiso 1 1 calc R U . . .
C311 C 0.35810(19) 0.32149(16) 0.85829(16) 0.0368(8) Uani 1 1 d . . . . .
C312 C 0.3555(2) 0.3174(2) 0.91552(19) 0.0532(11) Uani 1 1 d . . . . .
H31A H 0.4016 0.3235 0.9453 0.080 Uiso 1 1 calc R U . . .
H31B H 0.3384 0.2762 0.9200 0.080 Uiso 1 1 calc R U . . .
H31C H 0.3249 0.3498 0.9186 0.080 Uiso 1 1 calc R U . . .
C313 C 0.3989(2) 0.26719(17) 0.8494(2) 0.0488(10) Uani 1 1 d . . . . .
H31D H 0.4467 0.2702 0.8770 0.073 Uiso 1 1 calc R U . . .
H31E H 0.3970 0.2690 0.8108 0.073 Uiso 1 1 calc R U . . .
H31F H 0.3793 0.2276 0.8547 0.073 Uiso 1 1 calc R U . . .
C314 C 0.2849(2) 0.31707(19) 0.81102(19) 0.0489(10) Uani 1 1 d . . . . .
H31G H 0.2563 0.3497 0.8167 0.073 Uiso 1 1 calc R U . . .
H31H H 0.2656 0.2759 0.8125 0.073 Uiso 1 1 calc R U . . .
H31I H 0.2866 0.3228 0.7739 0.073 Uiso 1 1 calc R U . . .
C321 C 0.43645(19) 0.53951(15) 0.84405(16) 0.0354(8) Uani 1 1 d . . . . .
C322 C 0.3712(3) 0.57874(18) 0.8281(2) 0.0554(12) Uani 1 1 d . . . . .
H32B H 0.3363 0.5638 0.7919 0.083 Uiso 1 1 calc R U . . .
H32C H 0.3815 0.6227 0.8243 0.083 Uiso 1 1 calc R U . . .
H32D H 0.3541 0.5747 0.8579 0.083 Uiso 1 1 calc R U . . .
C323 C 0.4670(2) 0.55006(18) 0.8013(2) 0.0502(10) Uani 1 1 d . . . . .
H32E H 0.5088 0.5251 0.8119 0.075 Uiso 1 1 calc R U . . .
H32F H 0.4782 0.5944 0.8009 0.075 Uiso 1 1 calc R U . . .
H32G H 0.4340 0.5376 0.7635 0.075 Uiso 1 1 calc R U . . .
C324 C 0.4877(3) 0.5582(2) 0.9029(2) 0.0612(13) Uani 1 1 d . . . . .
H32H H 0.5286 0.5319 0.9140 0.092 Uiso 1 1 calc R U . . .
H32I H 0.4671 0.5527 0.9303 0.092 Uiso 1 1 calc R U . . .
H32J H 0.5005 0.6021 0.9025 0.092 Uiso 1 1 calc R U . . .
C411 C 1.0486(2) 0.54169(15) 0.65762(16) 0.0391(8) Uani 1 1 d . . . . .
C412 C 0.9882(4) 0.5469(3) 0.6781(3) 0.0384(14) Uani 0.65 1 d . . P B 1
H41A H 0.9454 0.5329 0.6476 0.058 Uiso 0.65 1 calc R U P B 1
H41B H 0.9834 0.5904 0.6877 0.058 Uiso 0.65 1 calc R U P B 1
H41C H 0.9986 0.5206 0.7117 0.058 Uiso 0.65 1 calc R U P B 1
C413 C 1.0298(5) 0.5792(3) 0.6045(4) 0.0431(17) Uani 0.65 1 d . . P B 1
H41D H 0.9900 0.5603 0.5740 0.065 Uiso 0.65 1 calc R U P B 1
H41E H 1.0685 0.5799 0.5934 0.065 Uiso 0.65 1 calc R U P B 1
H41F H 1.0187 0.6220 0.6112 0.065 Uiso 0.65 1 calc R U P B 1
C414 C 1.1147(4) 0.5640(3) 0.7038(3) 0.0521(18) Uani 0.65 1 d . . P B 1
H41G H 1.1253 0.5387 0.7380 0.078 Uiso 0.65 1 calc R U P B 1
H41H H 1.1101 0.6079 0.7124 0.078 Uiso 0.65 1 calc R U P B 1
H41I H 1.1517 0.5598 0.6909 0.078 Uiso 0.65 1 calc R U P B 1
C415 C 1.1233(11) 0.5769(10) 0.6803(9) 0.083(6) Uiso 0.35 1 d . . P B 2
H41J H 1.1574 0.5518 0.7104 0.124 Uiso 0.35 1 calc R U P B 2
H41K H 1.1198 0.6181 0.6955 0.124 Uiso 0.35 1 calc R U P B 2
H41L H 1.1371 0.5818 0.6487 0.124 Uiso 0.35 1 calc R U P B 2
C416 C 1.0154(9) 0.5508(9) 0.6942(8) 0.059(6) Uiso 0.35 1 d . . P B 2
H41M H 0.9814 0.5177 0.6879 0.089 Uiso 0.35 1 calc R U P B 2
H41N H 0.9926 0.5915 0.6864 0.089 Uiso 0.35 1 calc R U P B 2
H41O H 1.0492 0.5494 0.7337 0.089 Uiso 0.35 1 calc R U P B 2
C417 C 1.0065(8) 0.5724(9) 0.5979(9) 0.047(5) Uiso 0.35 1 d . . P B 2
H41P H 0.9616 0.5521 0.5801 0.070 Uiso 0.35 1 calc R U P B 2
H41Q H 1.0313 0.5671 0.5736 0.070 Uiso 0.35 1 calc R U P B 2
H41R H 1.0003 0.6170 0.6028 0.070 Uiso 0.35 1 calc R U P B 2
C421 C 1.11197(19) 0.32487(16) 0.62448(17) 0.0363(8) Uani 1 1 d . . . . .
C422 C 1.1002(2) 0.27197(17) 0.65860(19) 0.0491(10) Uani 1 1 d . . . . .
H42B H 1.1302 0.2774 0.6989 0.074 Uiso 1 1 calc R U . . .
H42C H 1.1104 0.2320 0.6452 0.074 Uiso 1 1 calc R U . . .
H42D H 1.0523 0.2723 0.6537 0.074 Uiso 1 1 calc R U . . .
C423 C 1.0624(2) 0.31779(19) 0.56128(17) 0.0470(9) Uani 1 1 d . . . . .
H42E H 1.0707 0.3515 0.5391 0.071 Uiso 1 1 calc R U . . .
H42F H 1.0151 0.3200 0.5576 0.071 Uiso 1 1 calc R U . . .
H42G H 1.0702 0.2774 0.5470 0.071 Uiso 1 1 calc R U . . .
C424 C 1.1842(2) 0.3242(2) 0.6300(2) 0.0628(13) Uani 1 1 d . . . . .
H42H H 1.2154 0.3312 0.6698 0.094 Uiso 1 1 calc R U . . .
H42I H 1.1905 0.3572 0.6063 0.094 Uiso 1 1 calc R U . . .
H42J H 1.1942 0.2835 0.6176 0.094 Uiso 1 1 calc R U . . .
C511 C 1.01171(18) 0.48564(15) 0.88217(15) 0.0320(7) Uani 1 1 d . . . . .
C512 C 0.9462(2) 0.47564(18) 0.8909(2) 0.0461(10) Uani 1 1 d . . . . .
H51A H 0.9564 0.4512 0.9256 0.069 Uiso 1 1 calc R U . . .
H51B H 0.9129 0.4530 0.8582 0.069 Uiso 1 1 calc R U . . .
H51C H 0.9271 0.5162 0.8945 0.069 Uiso 1 1 calc R U . . .
C513 C 1.06603(19) 0.51752(16) 0.93349(17) 0.0386(8) Uani 1 1 d . . . . .
H51D H 1.0713 0.4949 0.9681 0.058 Uiso 1 1 calc R U . . .
H51E H 1.0521 0.5607 0.9359 0.058 Uiso 1 1 calc R U . . .
H51F H 1.1097 0.5176 0.9296 0.058 Uiso 1 1 calc R U . . .
C514 C 0.9962(3) 0.52653(17) 0.82963(18) 0.0485(10) Uani 1 1 d . . . . .
H51G H 1.0381 0.5325 0.8236 0.073 Uiso 1 1 calc R U . . .
H51H H 0.9790 0.5672 0.8354 0.073 Uiso 1 1 calc R U . . .
H51I H 0.9616 0.5060 0.7963 0.073 Uiso 1 1 calc R U . . .
C521 C 1.10047(17) 0.26883(14) 0.88159(15) 0.0298(7) Uani 1 1 d . . . . .
C522 C 1.09688(19) 0.23630(15) 0.93336(17) 0.0376(8) Uani 1 1 d . . . . .
H52B H 1.0493 0.2353 0.9292 0.056 Uiso 1 1 calc R U . . .
H52C H 1.1249 0.2593 0.9679 0.056 Uiso 1 1 calc R U . . .
H52D H 1.1142 0.1935 0.9360 0.056 Uiso 1 1 calc R U . . .
C523 C 1.17494(19) 0.27934(18) 0.89127(19) 0.0429(9) Uani 1 1 d . . . . .
H52E H 1.1766 0.3024 0.8590 0.064 Uiso 1 1 calc R U . . .
H52F H 1.1978 0.2389 0.8948 0.064 Uiso 1 1 calc R U . . .
H52G H 1.1982 0.3035 0.9262 0.064 Uiso 1 1 calc R U . . .
C524 C 1.0644(2) 0.22816(16) 0.82960(17) 0.0403(9) Uani 1 1 d . . . . .
H52H H 1.0655 0.2488 0.7961 0.060 Uiso 1 1 calc R U . . .
H52I H 1.0167 0.2218 0.8240 0.060 Uiso 1 1 calc R U . . .
H52J H 1.0876 0.1876 0.8351 0.060 Uiso 1 1 calc R U . . .
C611 C 0.84596(19) 0.20429(15) 0.65478(16) 0.0353(8) Uani 1 1 d . . . . .
C612 C 0.9183(2) 0.19487(18) 0.6980(2) 0.0553(12) Uani 1 1 d . . . . .
H61A H 0.9500 0.2168 0.6856 0.083 Uiso 1 1 calc R U . . .
H61B H 0.9291 0.1502 0.7018 0.083 Uiso 1 1 calc R U . . .
H61C H 0.9229 0.2115 0.7348 0.083 Uiso 1 1 calc R U . . .
C613 C 0.7959(3) 0.1674(2) 0.6721(2) 0.0632(13) Uani 1 1 d . . . . .
H61D H 0.7965 0.1846 0.7076 0.095 Uiso 1 1 calc R U . . .
H61E H 0.8097 0.1234 0.6778 0.095 Uiso 1 1 calc R U . . .
H61F H 0.7496 0.1707 0.6421 0.095 Uiso 1 1 calc R U . . .
C614 C 0.8396(3) 0.1806(2) 0.59709(19) 0.0619(14) Uani 1 1 d . . . . .
H61G H 0.8714 0.2037 0.5855 0.093 Uiso 1 1 calc R U . . .
H61H H 0.7927 0.1870 0.5689 0.093 Uiso 1 1 calc R U . . .
H61I H 0.8508 0.1360 0.5998 0.093 Uiso 1 1 calc R U . . .
C621 C 0.75220(17) 0.42268(16) 0.62781(16) 0.0333(7) Uani 1 1 d . . . . .
C622 C 0.8007(2) 0.47565(18) 0.6344(2) 0.0577(13) Uani 1 1 d . . . . .
H62B H 0.8190 0.4724 0.6053 0.087 Uiso 1 1 calc R U . . .
H62C H 0.8385 0.4737 0.6722 0.087 Uiso 1 1 calc R U . . .
H62D H 0.7765 0.5155 0.6300 0.087 Uiso 1 1 calc R U . . .
C623 C 0.6939(2) 0.4222(2) 0.5704(2) 0.0592(12) Uani 1 1 d . . . . .
H62E H 0.7116 0.4163 0.5412 0.089 Uiso 1 1 calc R U . . .
H62F H 0.6694 0.4621 0.5641 0.089 Uiso 1 1 calc R U . . .
H62G H 0.6626 0.3880 0.5684 0.089 Uiso 1 1 calc R U . . .
C624 C 0.7250(2) 0.4315(2) 0.6745(2) 0.0568(12) Uani 1 1 d . . . . .
H62H H 0.7633 0.4299 0.7120 0.085 Uiso 1 1 calc R U . . .
H62I H 0.6924 0.3981 0.6715 0.085 Uiso 1 1 calc R U . . .
H62J H 0.7021 0.4721 0.6695 0.085 Uiso 1 1 calc R U . . .
C1S C 0.6383(3) 0.6010(3) 0.7412(3) 0.097(2) Uani 1 1 d . . . . .
H1SA H 0.6089 0.5900 0.7607 0.145 Uiso 1 1 calc R U . . .
H1SB H 0.6540 0.5628 0.7294 0.145 Uiso 1 1 calc R U . . .
H1SC H 0.6123 0.6265 0.7077 0.145 Uiso 1 1 calc R U . . .
C2S C 0.6953(3) 0.6352(3) 0.7785(3) 0.0904(19) Uani 1 1 d . . . . .
H2SA H 0.7179 0.6105 0.8138 0.108 Uiso 1 1 calc R U . . .
H2SB H 0.6784 0.6742 0.7889 0.108 Uiso 1 1 calc R U . . .
C3S C 0.7494(2) 0.6526(3) 0.7563(2) 0.0604(12) Uani 1 1 d . . . . .
H3SA H 0.7259 0.6728 0.7187 0.073 Uiso 1 1 calc R U . . .
H3SB H 0.7806 0.6839 0.7823 0.073 Uiso 1 1 calc R U . . .
C4S C 0.7921(3) 0.5994(2) 0.7500(2) 0.0659(14) Uani 1 1 d . . . . .
H4SA H 0.8156 0.5781 0.7871 0.079 Uiso 1 1 calc R U . . .
H4SB H 0.7621 0.5685 0.7225 0.079 Uiso 1 1 calc R U . . .
C5S C 0.8444(3) 0.6232(3) 0.7297(2) 0.0721(15) Uani 1 1 d . . . . .
H5SA H 0.8750 0.5889 0.7300 0.108 Uiso 1 1 calc R U . . .
H5SB H 0.8712 0.6566 0.7549 0.108 Uiso 1 1 calc R U . . .
H5SC H 0.8211 0.6394 0.6909 0.108 Uiso 1 1 calc R U . . .

loop_
_atom_site_aniso_label
_atom_site_aniso_U_11
_atom_site_aniso_U_22
_atom_site_aniso_U_33
_atom_site_aniso_U_23
_atom_site_aniso_U_13
_atom_site_aniso_U_12
P1 0.0285(4) 0.0626(6) 0.0244(4) 0.0049(4) 0.0079(3) 0.0070(4)
P2 0.0256(4) 0.0383(4) 0.0282(4) 0.0019(3) 0.0108(3) 0.0040(3)
P3 0.0255(4) 0.0399(4) 0.0263(4) -0.0003(3) 0.0097(3) 0.0040(3)
P4 0.0257(4) 0.0608(6) 0.0252(4) -0.0017(4) 0.0101(3) -0.0047(4)
P5 0.0288(4) 0.0397(4) 0.0252(4) -0.0001(3) 0.0099(3) -0.0075(3)
P6 0.0281(4) 0.0401(4) 0.0264(4) -0.0025(3) 0.0116(3) -0.0043(3)
Si1 0.0224(4) 0.0234(4) 0.0267(4) 0.0020(3) 0.0067(3) -0.0001(3)
Si2 0.0255(4) 0.0229(3) 0.0231(4) 0.0008(3) 0.0095(3) 0.0021(3)
Si3 0.0266(4) 0.0253(4) 0.0253(4) 0.0025(3) 0.0110(3) 0.0017(3)
Si4 0.0267(4) 0.0213(4) 0.0258(4) -0.0002(3) 0.0120(3) 0.0005(3)
Si5 0.0281(4) 0.0212(3) 0.0231(4) -0.0002(3) 0.0103(3) -0.0004(3)
Si6 0.0241(4) 0.0225(4) 0.0258(4) 0.0005(3) 0.0095(3) 0.0024(3)
N11 0.0289(13) 0.0196(12) 0.0349(16) 0.0013(11) 0.0040(12) -0.0003(10)
N12 0.0261(12) 0.0226(12) 0.0325(15) -0.0011(11) 0.0085(11) -0.0012(10)
N21 0.0273(12) 0.0269(12) 0.0255(14) 0.0003(11) 0.0113(11) 0.0013(10)
N22 0.0311(13) 0.0245(12) 0.0228(13) 0.0057(10) 0.0097(11) 0.0059(10)
N31 0.0318(13) 0.0275(13) 0.0290(15) 0.0038(11) 0.0128(12) 0.0042(11)
N32 0.0387(14) 0.0231(12) 0.0300(15) -0.0004(11) 0.0154(12) 0.0008(11)
N41 0.0449(16) 0.0213(12) 0.0311(15) 0.0009(11) 0.0205(13) 0.0001(11)
N42 0.0272(12) 0.0256(12) 0.0266(14) -0.0023(10) 0.0109(11) 0.0000(10)
N51 0.0311(13) 0.0206(11) 0.0234(13) -0.0022(10) 0.0085(11) -0.0021(10)
N52 0.0296(12) 0.0213(11) 0.0270(14) 0.0018(10) 0.0091(11) -0.0004(10)
N61 0.0302(13) 0.0236(12) 0.0312(15) -0.0008(11) 0.0069(12) 0.0025(11)
N62 0.0263(12) 0.0258(12) 0.0327(15) 0.0037(11) 0.0121(11) 0.0040(10)
C1 0.0271(15) 0.0259(14) 0.0237(16) -0.0005(12) 0.0067(12) 0.0016(12)
C2 0.0291(14) 0.0254(14) 0.0291(16) -0.0008(13) 0.0116(14) 0.0049(12)
C3 0.0270(14) 0.0344(16) 0.0211(16) 0.0014(13) 0.0085(12) 0.0053(12)
C4 0.0285(15) 0.0311(15) 0.0229(16) 0.0000(12) 0.0103(13) -0.0036(12)
C5 0.0312(15) 0.0234(13) 0.0276(16) 0.0012(13) 0.0099(13) -0.0047(12)
C6 0.0287(15) 0.0267(15) 0.0230(16) 0.0017(12) 0.0096(12) 0.0006(12)
C11 0.0253(14) 0.0318(15) 0.0289(17) -0.0016(13) 0.0090(13) 0.0053(12)
C12 0.0400(18) 0.0453(19) 0.0294(19) 0.0072(15) 0.0162(15) 0.0130(16)
C13 0.043(2) 0.059(2) 0.046(2) 0.0107(19) 0.0242(18) 0.0172(19)
C14 0.0336(18) 0.055(2) 0.049(2) 0.0104(19) 0.0198(17) 0.0166(17)
C15 0.0377(18) 0.051(2) 0.037(2) 0.0117(17) 0.0142(16) 0.0103(17)
C16 0.0282(15) 0.0452(19) 0.0298(18) 0.0028(15) 0.0106(14) 0.0047(14)
C21 0.052(2) 0.0252(15) 0.0288(17) 0.0002(14) 0.0104(17) 0.0029(14)
C22 0.052(2) 0.0284(17) 0.041(2) 0.0025(16) 0.0008(18) 0.0001(16)
C23 0.075(3) 0.0306(18) 0.039(2) 0.0044(17) -0.002(2) -0.0014(19)
C24 0.102(4) 0.0343(19) 0.032(2) -0.0013(18) 0.008(3) -0.005(2)
C25 0.118(5) 0.0303(18) 0.044(3) -0.0057(18) 0.043(3) -0.009(2)
C26 0.070(3) 0.0284(16) 0.039(2) -0.0024(15) 0.027(2) -0.0036(17)
C31 0.0345(17) 0.0337(16) 0.0307(18) 0.0030(14) 0.0157(15) 0.0074(14)
C32 0.0325(17) 0.0357(17) 0.037(2) -0.0066(15) 0.0109(15) 0.0026(14)
C33 0.0375(19) 0.048(2) 0.051(2) -0.0092(18) 0.0204(18) 0.0046(17)
C34 0.045(2) 0.065(3) 0.054(3) -0.013(2) 0.025(2) 0.004(2)
C35 0.051(2) 0.078(3) 0.033(2) -0.016(2) 0.0177(18) 0.004(2)
C36 0.0379(19) 0.064(3) 0.030(2) -0.0032(18) 0.0155(16) 0.0064(18)
C41 0.0360(17) 0.0366(17) 0.035(2) 0.0012(15) 0.0160(15) -0.0101(14)
C42 0.0392(19) 0.052(2) 0.036(2) 0.0042(17) 0.0179(17) -0.0033(17)
C43 0.058(3) 0.068(3) 0.046(3) 0.019(2) 0.028(2) 0.002(2)
C44 0.054(3) 0.085(4) 0.073(3) 0.023(3) 0.033(3) -0.013(3)
C45 0.041(2) 0.091(4) 0.070(3) 0.018(3) 0.019(2) -0.022(2)
C46 0.0333(18) 0.061(2) 0.041(2) 0.0104(19) 0.0064(17) -0.0139(18)
C51 0.058(2) 0.0192(14) 0.0274(18) 0.0005(13) 0.0091(16) -0.0032(15)
C52 0.060(3) 0.0253(16) 0.044(2) 0.0014(16) -0.001(2) -0.0035(17)
C53 0.090(4) 0.0267(18) 0.045(3) -0.0034(18) -0.013(3) -0.001(2)
C54 0.116(5) 0.032(2) 0.030(2) 0.0018(17) 0.015(3) 0.007(3)
C55 0.122(5) 0.0305(19) 0.046(3) 0.0070(18) 0.040(3) 0.018(2)
C56 0.076(3) 0.0271(16) 0.038(2) 0.0024(15) 0.028(2) 0.0050(18)
C61 0.0281(15) 0.0330(16) 0.0323(18) 0.0014(14) 0.0106(14) -0.0023(13)
C62 0.0366(18) 0.045(2) 0.036(2) -0.0032(16) 0.0173(16) -0.0071(15)
C63 0.042(2) 0.063(3) 0.055(3) -0.008(2) 0.026(2) -0.015(2)
C64 0.037(2) 0.066(3) 0.060(3) -0.012(2) 0.018(2) -0.015(2)
C65 0.0353(19) 0.062(2) 0.041(2) -0.0152(19) 0.0066(17) -0.0059(18)
C66 0.0315(17) 0.049(2) 0.032(2) -0.0057(16) 0.0112(15) -0.0023(15)
C111 0.0436(19) 0.0213(15) 0.037(2) 0.0006(14) 0.0080(16) -0.0034(14)
C112 0.027(3) 0.019(2) 0.053(4) 0.008(3) 0.006(3) -0.007(2)
C113 0.042(4) 0.023(3) 0.051(5) 0.008(3) 0.009(4) 0.005(3)
C114 0.076(5) 0.031(3) 0.062(5) -0.022(3) 0.032(4) -0.007(3)
C121 0.0282(15) 0.0269(15) 0.043(2) -0.0046(14) 0.0108(15) -0.0100(13)
C122 0.046(2) 0.0272(17) 0.077(3) -0.0116(19) 0.018(2) -0.0073(16)
C123 0.044(2) 0.047(2) 0.044(2) -0.0110(18) 0.0022(18) -0.0117(18)
C124 0.044(2) 0.046(2) 0.054(3) 0.0074(19) 0.0192(19) -0.0108(17)
C211 0.0315(15) 0.0260(14) 0.0314(18) -0.0021(13) 0.0107(14) -0.0010(12)
C212 0.0422(19) 0.0264(15) 0.042(2) 0.0021(15) 0.0085(16) -0.0014(14)
C213 0.0322(17) 0.0379(18) 0.044(2) -0.0034(16) 0.0136(16) -0.0052(14)
C214 0.0456(19) 0.0315(17) 0.042(2) -0.0097(15) 0.0176(17) -0.0029(15)
C221 0.0394(17) 0.0235(14) 0.0297(18) 0.0030(13) 0.0143(15) 0.0015(13)
C222 0.065(2) 0.0264(16) 0.038(2) 0.0007(15) 0.0207(19) -0.0019(16)
C223 0.0419(19) 0.0386(19) 0.055(3) 0.0100(18) 0.0246(19) -0.0011(16)
C224 0.048(2) 0.0302(16) 0.039(2) 0.0109(15) 0.0128(17) 0.0091(15)
C311 0.0439(19) 0.0305(16) 0.043(2) 0.0064(15) 0.0247(17) 0.0001(15)
C312 0.065(3) 0.052(2) 0.051(3) 0.012(2) 0.033(2) 0.001(2)
C313 0.054(2) 0.0262(16) 0.074(3) 0.0090(18) 0.035(2) 0.0018(16)
C314 0.047(2) 0.0405(19) 0.062(3) -0.0043(19) 0.025(2) -0.0070(17)
C321 0.0450(19) 0.0245(15) 0.036(2) -0.0033(14) 0.0160(16) -0.0053(14)
C322 0.063(3) 0.0306(18) 0.078(3) 0.012(2) 0.035(2) 0.0073(18)
C323 0.070(3) 0.0304(17) 0.062(3) -0.0034(18) 0.038(2) -0.0120(18)
C324 0.068(3) 0.058(3) 0.046(3) -0.013(2) 0.012(2) -0.023(2)
C411 0.060(2) 0.0209(15) 0.034(2) -0.0007(14) 0.0162(18) 0.0003(15)
C412 0.060(5) 0.021(2) 0.042(4) 0.002(2) 0.029(4) 0.012(3)
C413 0.063(6) 0.023(3) 0.050(4) 0.010(3) 0.029(5) 0.005(4)
C414 0.061(4) 0.026(3) 0.055(5) -0.022(3) 0.009(4) -0.010(3)
C421 0.0411(18) 0.0313(16) 0.044(2) -0.0075(15) 0.0246(17) 0.0048(14)
C422 0.071(3) 0.0260(17) 0.056(3) 0.0008(17) 0.031(2) 0.0099(17)
C423 0.053(2) 0.044(2) 0.040(2) -0.0111(17) 0.0154(18) 0.0022(18)
C424 0.038(2) 0.066(3) 0.085(4) -0.014(3) 0.027(2) 0.009(2)
C511 0.0391(17) 0.0239(14) 0.0321(18) -0.0040(13) 0.0138(15) 0.0014(13)
C512 0.041(2) 0.0360(18) 0.064(3) -0.0116(18) 0.024(2) 0.0023(16)
C513 0.0418(19) 0.0276(16) 0.045(2) -0.0090(15) 0.0160(17) -0.0019(14)
C514 0.075(3) 0.0288(17) 0.040(2) 0.0033(16) 0.021(2) 0.0138(18)
C521 0.0329(15) 0.0219(14) 0.0332(18) 0.0033(13) 0.0119(14) 0.0027(12)
C522 0.0433(18) 0.0250(15) 0.045(2) 0.0088(14) 0.0184(17) 0.0017(14)
C523 0.0353(18) 0.0371(18) 0.056(3) 0.0082(17) 0.0185(18) 0.0034(15)
C524 0.050(2) 0.0253(16) 0.040(2) -0.0022(14) 0.0133(17) 0.0074(15)
C611 0.0440(19) 0.0206(14) 0.0340(19) -0.0015(13) 0.0086(16) 0.0010(13)
C612 0.050(2) 0.0273(17) 0.067(3) -0.0025(18) 0.003(2) 0.0108(16)
C613 0.062(3) 0.042(2) 0.083(4) 0.023(2) 0.026(3) 0.000(2)
C614 0.087(4) 0.043(2) 0.044(3) -0.0081(19) 0.015(2) 0.021(2)
C621 0.0303(16) 0.0296(16) 0.0364(19) 0.0059(14) 0.0100(14) 0.0121(13)
C622 0.045(2) 0.0292(18) 0.095(4) 0.013(2) 0.024(2) 0.0100(17)
C623 0.060(3) 0.052(2) 0.050(3) 0.010(2) 0.006(2) 0.012(2)
C624 0.055(2) 0.047(2) 0.076(3) -0.005(2) 0.035(2) 0.009(2)
C1S 0.071(4) 0.111(5) 0.094(5) 0.014(4) 0.019(3) -0.027(4)
C2S 0.086(4) 0.099(5) 0.082(4) -0.017(4) 0.029(4) -0.019(4)
C3S 0.056(3) 0.065(3) 0.053(3) -0.005(2) 0.014(2) -0.006(2)
C4S 0.085(4) 0.046(2) 0.053(3) -0.002(2) 0.015(3) -0.004(2)
C5S 0.063(3) 0.076(3) 0.077(4) 0.001(3) 0.027(3) -0.007(3)

loop_
_atom_type_symbol
_atom_type_description
_atom_type_scat_dispersion_real
_atom_type_scat_dispersion_imag
_atom_type_scat_source
C C 0.0181 0.0091 'International Tables Vol C Tables 4.2.6.8 and 6.1.1.4'
H H 0.0000 0.0000 'International Tables Vol C Tables 4.2.6.8 and 6.1.1.4'
N N 0.0311 0.0180 'International Tables Vol C Tables 4.2.6.8 and 6.1.1.4'
Si Si 0.2541 0.3302 'International Tables Vol C Tables 4.2.6.8 and 6.1.1.4'
P P 0.2955 0.4335 'International Tables Vol C Tables 4.2.6.8 and 6.1.1.4'

loop_
_exptl_crystal_face_index_h
_exptl_crystal_face_index_k
_exptl_crystal_face_index_l
_exptl_crystal_face_perp_dist
_exptl_oxdiff_crystal_face_indexfrac_h
_exptl_oxdiff_crystal_face_indexfrac_k
_exptl_oxdiff_crystal_face_indexfrac_l
_exptl_oxdiff_crystal_face_x
_exptl_oxdiff_crystal_face_y
_exptl_oxdiff_crystal_face_z
1 0 0 0.0278 1.0000 0.0000 -0.0001 0.0502 0.0583 0.0170
-1 0 0 0.0318 -1.0000 -0.0000 0.0001 -0.0502 -0.0583 -0.0170
5 0 -4 0.0238 5.0000 0.0001 -4.0005 0.1023 0.2161 0.2871
-5 0 4 0.0498 -5.0000 -0.0001 4.0005 -0.1023 -0.2161 -0.2871
-2 0 5 0.1032 -2.0001 -0.0001 5.0001 0.0856 -0.0224 -0.2864
0 5 1 0.1657 0.0000 5.0000 1.0000 0.2868 -0.2231 0.0430
-1 -5 2 0.1614 -1.0000 -5.0000 2.0000 -0.2254 0.2214 -0.2115
-13 -4 1 0.0472 -13.0000 -4.0001 1.0015 -0.8155 -0.5453 -0.3468
-10 10 5 0.1260 -10.0000 9.9999 5.0011 0.1830 -0.9726 -0.2357
-8 -7 14 0.1157 -8.0002 -7.0002 14.0004 -0.2303 0.1362 -0.9737
2 3 14 0.1075 1.9998 2.9999 13.9994 0.7712 0.2350 -0.6163
3 11 -10 0.1618 3.0002 11.0002 -9.9999 0.3277 -0.5458 0.7615

loop_
_geom_angle_atom_site_label_1
_geom_angle_atom_site_label_2
_geom_angle_atom_site_label_3
_geom_angle
Si3 P1 Si1 102.68(5)
Si2 P2 Si1 103.53(5)
Si3 P3 Si2 103.92(5)
Si6 P4 Si4 103.31(5)
Si4 P5 Si5 103.89(5)
Si6 P6 Si5 103.82(5)
N12 Si1 N11 70.07(12)
N12 Si1 P1 108.56(10)
N11 Si1 P1 110.28(11)
N12 Si1 P2 104.48(10)
N11 Si1 P2 108.75(11)
P1 Si1 P2 135.31(5)
N12 Si1 C1 35.17(11)
N11 Si1 C1 34.98(11)
P1 Si1 C1 115.77(9)
P2 Si1 C1 108.63(9)
N22 Si2 N21 69.74(11)
N22 Si2 P2 106.34(9)
N21 Si2 P2 110.59(9)
N22 Si2 P3 110.25(9)
N21 Si2 P3 106.56(9)
P2 Si2 P3 134.68(5)
N22 Si2 C2 34.93(12)
N21 Si2 C2 34.82(12)
P2 Si2 C2 113.12(10)
P3 Si2 C2 112.19(9)
N31 Si3 N32 69.70(12)
N31 Si3 P1 107.35(10)
N32 Si3 P1 108.18(10)
N31 Si3 P3 105.78(10)
N32 Si3 P3 110.51(10)
P1 Si3 P3 135.62(6)
N31 Si3 C3 34.96(12)
N32 Si3 C3 34.73(12)
P1 Si3 C3 111.88(9)
P3 Si3 C3 112.24(9)
N42 Si4 N41 69.96(12)
N42 Si4 P5 105.74(10)
N41 Si4 P5 109.22(10)
N42 Si4 P4 107.55(9)
N41 Si4 P4 110.12(10)
P5 Si4 P4 135.00(5)
N42 Si4 C4 34.93(12)
N41 Si4 C4 35.04(12)
P5 Si4 C4 110.88(9)
P4 Si4 C4 113.80(9)
N51 Si5 N52 69.75(11)
N51 Si5 P5 110.23(9)
N52 Si5 P5 106.90(10)
N51 Si5 P6 105.84(9)
N52 Si5 P6 110.31(9)
P5 Si5 P6 134.96(5)
N51 Si5 C5 34.85(11)
N52 Si5 C5 34.90(12)
P5 Si5 C5 113.16(9)
P6 Si5 C5 111.87(9)
N62 Si6 N61 69.77(12)
N62 Si6 P6 105.76(10)
N61 Si6 P6 109.93(11)
N62 Si6 P4 108.04(10)
N61 Si6 P4 108.36(11)
P6 Si6 P4 135.52(5)
N62 Si6 C6 34.79(12)
N61 Si6 C6 34.98(11)
P6 Si6 C6 111.50(9)
P4 Si6 C6 112.80(9)
C1 N11 C111 130.8(3)
C1 N11 Si1 91.44(19)
C111 N11 Si1 135.7(2)
C1 N12 C121 131.7(3)
C1 N12 Si1 92.0(2)
C121 N12 Si1 136.2(2)
C2 N21 C211 130.7(3)
C2 N21 Si2 91.5(2)
C211 N21 Si2 135.7(2)
C2 N22 C221 130.1(3)
C2 N22 Si2 91.9(2)
C221 N22 Si2 136.3(2)
C3 N31 C311 131.7(3)
C3 N31 Si3 92.1(2)
C311 N31 Si3 135.9(2)
C3 N32 C321 131.8(3)
C3 N32 Si3 91.7(2)
C321 N32 Si3 136.4(2)
C4 N41 C411 130.3(3)
C4 N41 Si4 91.2(2)
C411 N41 Si4 135.3(2)
C4 N42 C421 131.3(3)
C4 N42 Si4 91.9(2)
C421 N42 Si4 133.4(2)
C5 N51 C511 129.5(3)
C5 N51 Si5 91.7(2)
C511 N51 Si5 136.8(2)
C5 N52 C521 131.0(3)
C5 N52 Si5 91.6(2)
C521 N52 Si5 135.5(2)
C6 N61 C611 131.4(3)
C6 N61 Si6 91.5(2)
C611 N61 Si6 137.1(2)
C6 N62 C621 132.0(3)
C6 N62 Si6 92.5(2)
C621 N62 Si6 135.5(2)
N11 C1 N12 106.2(3)
N11 C1 C11 127.2(3)
N12 C1 C11 126.6(3)
N11 C1 Si1 53.58(16)
N12 C1 Si1 52.82(16)
C11 C1 Si1 175.6(3)
N21 C2 N22 106.9(3)
N21 C2 C21 126.9(3)
N22 C2 C21 126.2(3)
N21 C2 Si2 53.70(16)
N22 C2 Si2 53.21(16)
C21 C2 Si2 178.4(3)
N32 C3 N31 106.4(3)
N32 C3 C31 127.0(3)
N31 C3 C31 126.6(3)
N32 C3 Si3 53.54(17)
N31 C3 Si3 52.89(17)
C31 C3 Si3 178.9(3)
N42 C4 N41 106.9(3)
N42 C4 C41 126.3(3)
N41 C4 C41 126.8(3)
N42 C4 Si4 53.14(17)
N41 C4 Si4 53.78(17)
C41 C4 Si4 178.7(3)
N51 C5 N52 107.0(3)
N51 C5 C51 127.0(3)
N52 C5 C51 126.0(3)
N51 C5 Si5 53.45(16)
N52 C5 Si5 53.54(16)
C51 C5 Si5 178.4(3)
N62 C6 N61 106.2(3)
N62 C6 C61 127.1(3)
N61 C6 C61 126.7(3)
N62 C6 Si6 52.69(16)
N61 C6 Si6 53.56(16)
C61 C6 Si6 178.8(3)
C12 C11 C16 120.0(3)
C12 C11 C1 120.2(3)
C16 C11 C1 119.8(3)
C13 C12 C11 119.7(3)
C13 C12 H12A 120.1
C11 C12 H12A 120.1
C12 C13 C14 120.2(4)
C12 C13 H13A 119.9
C14 C13 H13A 119.9
C13 C14 C15 120.5(3)
C13 C14 H14A 119.8
C15 C14 H14A 119.8
C16 C15 C14 119.6(4)
C16 C15 H15A 120.2
C14 C15 H15A 120.2
C15 C16 C11 120.0(3)
C15 C16 H16A 120.0
C11 C16 H16A 120.0
C22 C21 C26 120.5(4)
C22 C21 C2 119.9(4)
C26 C21 C2 119.6(4)
C23 C22 C21 119.2(5)
C23 C22 H22A 120.4
C21 C22 H22A 120.4
C24 C23 C22 119.9(5)
C24 C23 H23A 120.0
C22 C23 H23A 120.0
C25 C24 C23 121.5(4)
C25 C24 H24A 119.3
C23 C24 H24A 119.3
C24 C25 C26 119.9(5)
C24 C25 H25A 120.0
C26 C25 H25A 120.0
C25 C26 C21 119.0(5)
C25 C26 H26A 120.5
C21 C26 H26A 120.5
C36 C31 C32 119.3(3)
C36 C31 C3 120.3(3)
C32 C31 C3 120.4(3)
C33 C32 C31 120.2(4)
C33 C32 H32A 119.9
C31 C32 H32A 119.9
C34 C33 C32 120.2(4)
C34 C33 H33A 119.9
C32 C33 H33A 119.9
C33 C34 C35 119.7(4)
C33 C34 H34A 120.1
C35 C34 H34A 120.1
C34 C35 C36 120.3(4)
C34 C35 H35A 119.8
C36 C35 H35A 119.8
C31 C36 C35 120.3(4)
C31 C36 H36A 119.9
C35 C36 H36A 119.9
C42 C41 C46 119.1(4)
C42 C41 C4 121.4(3)
C46 C41 C4 119.5(3)
C41 C42 C43 120.9(4)
C41 C42 H42A 119.5
C43 C42 H42A 119.5
C44 C43 C42 119.4(4)
C44 C43 H43A 120.3
C42 C43 H43A 120.3
C45 C44 C43 120.9(4)
C45 C44 H44A 119.6
C43 C44 H44A 119.6
C44 C45 C46 120.3(4)
C44 C45 H45A 119.9
C46 C45 H45A 119.9
C45 C46 C41 119.3(4)
C45 C46 H46A 120.3
C41 C46 H46A 120.3
C52 C51 C56 121.0(4)
C52 C51 C5 119.9(4)
C56 C51 C5 119.1(4)
C51 C52 C53 118.7(5)
C51 C52 H52A 120.7
C53 C52 H52A 120.7
C54 C53 C52 119.2(5)
C54 C53 H53A 120.4
C52 C53 H53A 120.4
C55 C54 C53 121.5(4)
C55 C54 H54A 119.2
C53 C54 H54A 119.2
C54 C55 C56 120.3(5)
C54 C55 H55A 119.9
C56 C55 H55A 119.9
C55 C56 C51 119.3(5)
C55 C56 H56A 120.3
C51 C56 H56A 120.3
C66 C61 C62 119.8(3)
C66 C61 C6 120.1(3)
C62 C61 C6 120.2(3)
C63 C62 C61 119.7(4)
C63 C62 H62A 120.1
C61 C62 H62A 120.1
C62 C63 C64 120.3(4)
C62 C63 H63A 119.9
C64 C63 H63A 119.9
C63 C64 C65 120.8(4)
C63 C64 H64A 119.6
C65 C64 H64A 119.6
C64 C65 C66 119.1(4)
C64 C65 H65A 120.5
C66 C65 H65A 120.5
C61 C66 C65 120.3(4)
C61 C66 H66A 119.9
C65 C66 H66A 119.9
C116 C111 N11 111.1(7)
N11 C111 C113 114.7(4)
N11 C111 C114 107.8(4)
C113 C111 C114 112.2(6)
C116 C111 C115 114.3(9)
N11 C111 C115 107.7(7)
N11 C111 C112 103.9(3)
C113 C111 C112 109.8(5)
C114 C111 C112 107.9(5)
C116 C111 C117 105.9(9)
N11 C111 C117 114.8(7)
C115 C111 C117 103.0(8)
C111 C112 H11A 109.5
C111 C112 H11B 109.5
H11A C112 H11B 109.5
C111 C112 H11C 109.5
H11A C112 H11C 109.5
H11B C112 H11C 109.5
C111 C113 H11D 109.5
C111 C113 H11E 109.5
H11D C113 H11E 109.5
C111 C113 H11F 109.5
H11D C113 H11F 109.5
H11E C113 H11F 109.5
C111 C114 H11G 109.5
C111 C114 H11H 109.5
H11G C114 H11H 109.5
C111 C114 H11I 109.5
H11G C114 H11I 109.5
H11H C114 H11I 109.5
C111 C115 H11J 109.5
C111 C115 H11K 109.5
H11J C115 H11K 109.5
C111 C115 H11L 109.5
H11J C115 H11L 109.5
H11K C115 H11L 109.5
C111 C116 H11M 109.5
C111 C116 H11N 109.5
H11M C116 H11N 109.5
C111 C116 H11O 109.5
H11M C116 H11O 109.5
H11N C116 H11O 109.5
C111 C117 H11P 109.5
C111 C117 H11Q 109.5
H11P C117 H11Q 109.5
C111 C117 H11R 109.5
H11P C117 H11R 109.5
H11Q C117 H11R 109.5
N12 C121 C123 112.5(3)
N12 C121 C122 106.0(3)
C123 C121 C122 109.6(3)
N12 C121 C124 108.5(3)
C123 C121 C124 111.6(3)
C122 C121 C124 108.4(3)
C121 C122 H12B 109.5
C121 C122 H12C 109.5
H12B C122 H12C 109.5
C121 C122 H12D 109.5
H12B C122 H12D 109.5
H12C C122 H12D 109.5
C121 C123 H12E 109.5
C121 C123 H12F 109.5
H12E C123 H12F 109.5
C121 C123 H12G 109.5
H12E C123 H12G 109.5
H12F C123 H12G 109.5
C121 C124 H12H 109.5
C121 C124 H12I 109.5
H12H C124 H12I 109.5
C121 C124 H12J 109.5
H12H C124 H12J 109.5
H12I C124 H12J 109.5
N21 C211 C212 105.6(3)
N21 C211 C213 109.7(3)
C212 C211 C213 109.6(3)
N21 C211 C214 112.5(3)
C212 C211 C214 109.3(3)
C213 C211 C214 110.0(3)
C211 C212 H21A 109.5
C211 C212 H21B 109.5
H21A C212 H21B 109.5
C211 C212 H21C 109.5
H21A C212 H21C 109.5
H21B C212 H21C 109.5
C211 C213 H21D 109.5
C211 C213 H21E 109.5
H21D C213 H21E 109.5
C211 C213 H21F 109.5
H21D C213 H21F 109.5
H21E C213 H21F 109.5
C211 C214 H21G 109.5
C211 C214 H21H 109.5
H21G C214 H21H 109.5
C211 C214 H21I 109.5
H21G C214 H21I 109.5
H21H C214 H21I 109.5
N22 C221 C224 112.9(3)
N22 C221 C222 104.4(3)
C224 C221 C222 109.1(3)
N22 C221 C223 109.6(3)
C224 C221 C223 110.2(3)
C222 C221 C223 110.6(3)
C221 C222 H22B 109.5
C221 C222 H22C 109.5
H22B C222 H22C 109.5
C221 C222 H22D 109.5
H22B C222 H22D 109.5
H22C C222 H22D 109.5
C221 C223 H22E 109.5
C221 C223 H22F 109.5
H22E C223 H22F 109.5
C221 C223 H22G 109.5
H22E C223 H22G 109.5
H22F C223 H22G 109.5
C221 C224 H22H 109.5
C221 C224 H22I 109.5
H22H C224 H22I 109.5
C221 C224 H22J 109.5
H22H C224 H22J 109.5
H22I C224 H22J 109.5
N31 C311 C312 113.3(3)
N31 C311 C313 106.3(3)
C312 C311 C313 110.9(3)
N31 C311 C314 109.3(3)
C312 C311 C314 109.8(3)
C313 C311 C314 107.0(3)
C311 C312 H31A 109.5
C311 C312 H31B 109.5
H31A C312 H31B 109.5
C311 C312 H31C 109.5
H31A C312 H31C 109.5
H31B C312 H31C 109.5
C311 C313 H31D 109.5
C311 C313 H31E 109.5
H31D C313 H31E 109.5
C311 C313 H31F 109.5
H31D C313 H31F 109.5
H31E C313 H31F 109.5
C311 C314 H31G 109.5
C311 C314 H31H 109.5
H31G C314 H31H 109.5
C311 C314 H31I 109.5
H31G C314 H31I 109.5
H31H C314 H31I 109.5
N32 C321 C323 105.8(3)
N32 C321 C324 110.5(3)
C323 C321 C324 109.8(4)
N32 C321 C322 111.5(3)
C323 C321 C322 110.0(3)
C324 C321 C322 109.3(4)
C321 C322 H32B 109.5
C321 C322 H32C 109.5
H32B C322 H32C 109.5
C321 C322 H32D 109.5
H32B C322 H32D 109.5
H32C C322 H32D 109.5
C321 C323 H32E 109.5
C321 C323 H32F 109.5
H32E C323 H32F 109.5
C321 C323 H32G 109.5
H32E C323 H32G 109.5
H32F C323 H32G 109.5
C321 C324 H32H 109.5
C321 C324 H32I 109.5
H32H C324 H32I 109.5
C321 C324 H32J 109.5
H32H C324 H32J 109.5
H32I C324 H32J 109.5
C416 C411 N41 109.1(9)
N41 C411 C413 113.5(4)
N41 C411 C414 108.9(4)
C413 C411 C414 111.5(6)
C416 C411 C417 110.7(10)
N41 C411 C417 108.2(8)
N41 C411 C412 104.0(3)
C413 C411 C412 108.5(5)
C414 C411 C412 110.2(5)
C416 C411 C415 112.5(10)
N41 C411 C415 112.3(8)
C417 C411 C415 104.0(10)
C411 C412 H41A 109.5
C411 C412 H41B 109.5
H41A C412 H41B 109.5
C411 C412 H41C 109.5
H41A C412 H41C 109.5
H41B C412 H41C 109.5
C411 C413 H41D 109.5
C411 C413 H41E 109.5
H41D C413 H41E 109.5
C411 C413 H41F 109.5
H41D C413 H41F 109.5
H41E C413 H41F 109.5
C411 C414 H41G 109.5
C411 C414 H41H 109.5
H41G C414 H41H 109.5
C411 C414 H41I 109.5
H41G C414 H41I 109.5
H41H C414 H41I 109.5
C411 C415 H41J 109.5
C411 C415 H41K 109.5
H41J C415 H41K 109.5
C411 C415 H41L 109.5
H41J C415 H41L 109.5
H41K C415 H41L 109.5
C411 C416 H41M 109.5
C411 C416 H41N 109.5
H41M C416 H41N 109.5
C411 C416 H41O 109.5
H41M C416 H41O 109.5
H41N C416 H41O 109.5
C411 C417 H41P 109.5
C411 C417 H41Q 109.5
H41P C417 H41Q 109.5
C411 C417 H41R 109.5
H41P C417 H41R 109.5
H41Q C417 H41R 109.5
N42 C421 C424 113.3(3)
N42 C421 C422 106.1(3)
C424 C421 C422 110.4(4)
N42 C421 C423 107.8(3)
C424 C421 C423 109.7(4)
C422 C421 C423 109.5(3)
C421 C422 H42B 109.5
C421 C422 H42C 109.5
H42B C422 H42C 109.5
C421 C422 H42D 109.5
H42B C422 H42D 109.5
H42C C422 H42D 109.5
C421 C423 H42E 109.5
C421 C423 H42F 109.5
H42E C423 H42F 109.5
C421 C423 H42G 109.5
H42E C423 H42G 109.5
H42F C423 H42G 109.5
C421 C424 H42H 109.5
C421 C424 H42I 109.5
H42H C424 H42I 109.5
C421 C424 H42J 109.5
H42H C424 H42J 109.5
H42I C424 H42J 109.5
N51 C511 C513 112.5(3)
N51 C511 C512 109.8(3)
C513 C511 C512 110.9(3)
N51 C511 C514 105.0(3)
C513 C511 C514 109.0(3)
C512 C511 C514 109.3(3)
C511 C512 H51A 109.5
C511 C512 H51B 109.5
H51A C512 H51B 109.5
C511 C512 H51C 109.5
H51A C512 H51C 109.5
H51B C512 H51C 109.5
C511 C513 H51D 109.5
C511 C513 H51E 109.5
H51D C513 H51E 109.5
C511 C513 H51F 109.5
H51D C513 H51F 109.5
H51E C513 H51F 109.5
C511 C514 H51G 109.5
C511 C514 H51H 109.5
H51G C514 H51H 109.5
C511 C514 H51I 109.5
H51G C514 H51I 109.5
H51H C514 H51I 109.5
N52 C521 C524 105.5(3)
N52 C521 C523 109.9(3)
C524 C521 C523 110.5(3)
N52 C521 C522 112.0(3)
C524 C521 C522 108.6(3)
C523 C521 C522 110.2(3)
C521 C522 H52B 109.5
C521 C522 H52C 109.5
H52B C522 H52C 109.5
C521 C522 H52D 109.5
H52B C522 H52D 109.5
H52C C522 H52D 109.5
C521 C523 H52E 109.5
C521 C523 H52F 109.5
H52E C523 H52F 109.5
C521 C523 H52G 109.5
H52E C523 H52G 109.5
H52F C523 H52G 109.5
C521 C524 H52H 109.5
C521 C524 H52I 109.5
H52H C524 H52I 109.5
C521 C524 H52J 109.5
H52H C524 H52J 109.5
H52I C524 H52J 109.5
N61 C611 C612 106.3(3)
N61 C611 C614 110.2(3)
C612 C611 C614 109.4(4)
N61 C611 C613 112.2(3)
C612 C611 C613 110.1(4)
C614 C611 C613 108.6(4)
C611 C612 H61A 109.5
C611 C612 H61B 109.5
H61A C612 H61B 109.5
C611 C612 H61C 109.5
H61A C612 H61C 109.5
H61B C612 H61C 109.5
C611 C613 H61D 109.5
C611 C613 H61E 109.5
H61D C613 H61E 109.5
C611 C613 H61F 109.5
H61D C613 H61F 109.5
H61E C613 H61F 109.5
C611 C614 H61G 109.5
C611 C614 H61H 109.5
H61G C614 H61H 109.5
C611 C614 H61I 109.5
H61G C614 H61I 109.5
H61H C614 H61I 109.5
N62 C621 C623 113.5(3)
N62 C621 C622 107.1(3)
C623 C621 C622 112.1(4)
N62 C621 C624 107.2(3)
C623 C621 C624 110.1(4)
C622 C621 C624 106.5(4)
C621 C622 H62B 109.5
C621 C622 H62C 109.5
H62B C622 H62C 109.5
C621 C622 H62D 109.5
H62B C622 H62D 109.5
H62C C622 H62D 109.5
C621 C623 H62E 109.5
C621 C623 H62F 109.5
H62E C623 H62F 109.5
C621 C623 H62G 109.5
H62E C623 H62G 109.5
H62F C623 H62G 109.5
C621 C624 H62H 109.5
C621 C624 H62I 109.5
H62H C624 H62I 109.5
C621 C624 H62J 109.5
H62H C624 H62J 109.5
H62I C624 H62J 109.5
C2S C1S H1SA 109.5
C2S C1S H1SB 109.5
H1SA C1S H1SB 109.5
C2S C1S H1SC 109.5
H1SA C1S H1SC 109.5
H1SB C1S H1SC 109.5
C1S C2S C3S 116.5(6)
C1S C2S H2SA 108.2
C3S C2S H2SA 108.2
C1S C2S H2SB 108.2
C3S C2S H2SB 108.2
H2SA C2S H2SB 107.3
C4S C3S C2S 116.1(5)
C4S C3S H3SA 108.3
C2S C3S H3SA 108.3
C4S C3S H3SB 108.3
C2S C3S H3SB 108.3
H3SA C3S H3SB 107.4
C5S C4S C3S 110.6(4)
C5S C4S H4SA 109.5
C3S C4S H4SA 109.5
C5S C4S H4SB 109.5
C3S C4S H4SB 109.5
H4SA C4S H4SB 108.1
C4S C5S H5SA 109.5
C4S C5S H5SB 109.5
H5SA C5S H5SB 109.5
C4S C5S H5SC 109.5
H5SA C5S H5SC 109.5
H5SB C5S H5SC 109.5

loop_
_geom_bond_atom_site_label_1
_geom_bond_atom_site_label_2
_geom_bond_distance
P1 Si3 2.1512(12)
P1 Si1 2.1603(13)
P2 Si2 2.1514(12)
P2 Si1 2.1608(13)
P3 Si3 2.1549(12)
P3 Si2 2.1588(12)
P4 Si6 2.1551(13)
P4 Si4 2.1589(12)
P5 Si4 2.1542(12)
P5 Si5 2.1546(12)
P6 Si6 2.1530(13)
P6 Si5 2.1563(12)
Si1 N12 1.848(3)
Si1 N11 1.866(3)
Si1 C1 2.318(3)
Si2 N22 1.867(3)
Si2 N21 1.878(3)
Si2 C2 2.330(3)
Si3 N31 1.855(3)
Si3 N32 1.871(3)
Si3 C3 2.325(3)
Si4 N42 1.855(3)
Si4 N41 1.869(3)
Si4 C4 2.317(3)
Si5 N51 1.874(3)
Si5 N52 1.876(3)
Si5 C5 2.332(3)
Si6 N62 1.852(3)
Si6 N61 1.872(3)
Si6 C6 2.326(3)
N11 C1 1.329(4)
N11 C111 1.480(4)
N12 C1 1.336(4)
N12 C121 1.480(4)
N21 C2 1.331(4)
N21 C211 1.482(4)
N22 C2 1.335(4)
N22 C221 1.483(4)
N31 C3 1.333(4)
N31 C311 1.472(4)
N32 C3 1.325(4)
N32 C321 1.481(4)
N41 C4 1.330(4)
N41 C411 1.481(4)
N42 C4 1.327(4)
N42 C421 1.479(4)
N51 C5 1.333(4)
N51 C511 1.482(4)
N52 C5 1.335(4)
N52 C521 1.479(4)
N61 C6 1.334(4)
N61 C611 1.476(4)
N62 C6 1.328(4)
N62 C621 1.474(4)
C1 C11 1.483(4)
C2 C21 1.480(5)
C3 C31 1.491(5)
C4 C41 1.489(5)
C5 C51 1.477(5)
C6 C61 1.484(4)
C11 C12 1.396(5)
C11 C16 1.397(5)
C12 C13 1.384(5)
C12 H12A 0.9500
C13 C14 1.388(6)
C13 H13A 0.9500
C14 C15 1.391(6)
C14 H14A 0.9500
C15 C16 1.389(5)
C15 H15A 0.9500
C16 H16A 0.9500
C21 C22 1.392(6)
C21 C26 1.410(6)
C22 C23 1.389(6)
C22 H22A 0.9500
C23 C24 1.380(8)
C23 H23A 0.9500
C24 C25 1.372(8)
C24 H24A 0.9500
C25 C26 1.388(6)
C25 H25A 0.9500
C26 H26A 0.9500
C31 C36 1.383(5)
C31 C32 1.398(5)
C32 C33 1.387(5)
C32 H32A 0.9500
C33 C34 1.381(6)
C33 H33A 0.9500
C34 C35 1.384(6)
C34 H34A 0.9500
C35 C36 1.389(6)
C35 H35A 0.9500
C36 H36A 0.9500
C41 C42 1.381(5)
C41 C46 1.413(5)
C42 C43 1.389(6)
C42 H42A 0.9500
C43 C44 1.380(7)
C43 H43A 0.9500
C44 C45 1.371(7)
C44 H44A 0.9500
C45 C46 1.393(6)
C45 H45A 0.9500
C46 H46A 0.9500
C51 C52 1.389(6)
C51 C56 1.402(6)
C52 C53 1.401(7)
C52 H52A 0.9500
C53 C54 1.395(8)
C53 H53A 0.9500
C54 C55 1.360(8)
C54 H54A 0.9500
C55 C56 1.376(6)
C55 H55A 0.9500
C56 H56A 0.9500
C61 C66 1.385(5)
C61 C62 1.404(5)
C62 C63 1.378(5)
C62 H62A 0.9500
C63 C64 1.380(6)
C63 H63A 0.9500
C64 C65 1.388(6)
C64 H64A 0.9500
C65 C66 1.397(5)
C65 H65A 0.9500
C66 H66A 0.9500
C111 C116 1.361(16)
C111 C113 1.484(9)
C111 C114 1.516(8)
C111 C115 1.550(17)
C111 C112 1.562(7)
C111 C117 1.591(17)
C112 H11A 0.9800
C112 H11B 0.9800
C112 H11C 0.9800
C113 H11D 0.9800
C113 H11E 0.9800
C113 H11F 0.9800
C114 H11G 0.9800
C114 H11H 0.9800
C114 H11I 0.9800
C115 H11J 0.9800
C115 H11K 0.9800
C115 H11L 0.9800
C116 H11M 0.9800
C116 H11N 0.9800
C116 H11O 0.9800
C117 H11P 0.9800
C117 H11Q 0.9800
C117 H11R 0.9800
C121 C123 1.519(5)
C121 C122 1.519(5)
C121 C124 1.525(6)
C122 H12B 0.9800
C122 H12C 0.9800
C122 H12D 0.9800
C123 H12E 0.9800
C123 H12F 0.9800
C123 H12G 0.9800
C124 H12H 0.9800
C124 H12I 0.9800
C124 H12J 0.9800
C211 C212 1.523(5)
C211 C213 1.524(5)
C211 C214 1.533(5)
C212 H21A 0.9800
C212 H21B 0.9800
C212 H21C 0.9800
C213 H21D 0.9800
C213 H21E 0.9800
C213 H21F 0.9800
C214 H21G 0.9800
C214 H21H 0.9800
C214 H21I 0.9800
C221 C224 1.523(5)
C221 C222 1.529(5)
C221 C223 1.530(5)
C222 H22B 0.9800
C222 H22C 0.9800
C222 H22D 0.9800
C223 H22E 0.9800
C223 H22F 0.9800
C223 H22G 0.9800
C224 H22H 0.9800
C224 H22I 0.9800
C224 H22J 0.9800
C311 C312 1.502(6)
C311 C313 1.526(5)
C311 C314 1.545(5)
C312 H31A 0.9800
C312 H31B 0.9800
C312 H31C 0.9800
C313 H31D 0.9800
C313 H31E 0.9800
C313 H31F 0.9800
C314 H31G 0.9800
C314 H31H 0.9800
C314 H31I 0.9800
C321 C323 1.511(6)
C321 C324 1.519(6)
C321 C322 1.535(6)
C322 H32B 0.9800
C322 H32C 0.9800
C322 H32D 0.9800
C323 H32E 0.9800
C323 H32F 0.9800
C323 H32G 0.9800
C324 H32H 0.9800
C324 H32I 0.9800
C324 H32J 0.9800
C411 C416 1.41(2)
C411 C413 1.494(8)
C411 C414 1.507(7)
C411 C417 1.58(2)
C411 C412 1.588(8)
C411 C415 1.64(2)
C412 H41A 0.9800
C412 H41B 0.9800
C412 H41C 0.9800
C413 H41D 0.9800
C413 H41E 0.9800
C413 H41F 0.9800
C414 H41G 0.9800
C414 H41H 0.9800
C414 H41I 0.9800
C415 H41J 0.9800
C415 H41K 0.9800
C415 H41L 0.9800
C416 H41M 0.9800
C416 H41N 0.9800
C416 H41O 0.9800
C417 H41P 0.9800
C417 H41Q 0.9800
C417 H41R 0.9800
C421 C424 1.495(5)
C421 C422 1.517(5)
C421 C423 1.546(5)
C422 H42B 0.9800
C422 H42C 0.9800
C422 H42D 0.9800
C423 H42E 0.9800
C423 H42F 0.9800
C423 H42G 0.9800
C424 H42H 0.9800
C424 H42I 0.9800
C424 H42J 0.9800
C511 C513 1.520(5)
C511 C512 1.524(5)
C511 C514 1.531(5)
C512 H51A 0.9800
C512 H51B 0.9800
C512 H51C 0.9800
C513 H51D 0.9800
C513 H51E 0.9800
C513 H51F 0.9800
C514 H51G 0.9800
C514 H51H 0.9800
C514 H51I 0.9800
C521 C524 1.518(5)
C521 C523 1.527(5)
C521 C522 1.535(5)
C522 H52B 0.9800
C522 H52C 0.9800
C522 H52D 0.9800
C523 H52E 0.9800
C523 H52F 0.9800
C523 H52G 0.9800
C524 H52H 0.9800
C524 H52I 0.9800
C524 H52J 0.9800
C611 C612 1.508(5)
C611 C614 1.524(6)
C611 C613 1.538(6)
C612 H61A 0.9800
C612 H61B 0.9800
C612 H61C 0.9800
C613 H61D 0.9800
C613 H61E 0.9800
C613 H61F 0.9800
C614 H61G 0.9800
C614 H61H 0.9800
C614 H61I 0.9800
C621 C623 1.496(5)
C621 C622 1.500(5)
C621 C624 1.548(6)
C622 H62B 0.9800
C622 H62C 0.9800
C622 H62D 0.9800
C623 H62E 0.9800
C623 H62F 0.9800
C623 H62G 0.9800
C624 H62H 0.9800
C624 H62I 0.9800
C624 H62J 0.9800
C1S C2S 1.411(8)
C1S H1SA 0.9800
C1S H1SB 0.9800
C1S H1SC 0.9800
C2S C3S 1.534(8)
C2S H2SA 0.9900
C2S H2SB 0.9900
C3S C4S 1.510(7)
C3S H3SA 0.9900
C3S H3SB 0.9900
C4S C5S 1.506(8)
C4S H4SA 0.9900
C4S H4SB 0.9900
C5S H5SA 0.9800
C5S H5SB 0.9800
C5S H5SC 0.9800
